data_7234115
loop_
_publ_author_name
'Wentao Xu'
'Youfu Zhou'
'Decai Huang'
'Mingyi Su'
'Kun Wang'
'Ming Xiang'
'Maochun Hong'

_publ_section_title
;
 Luminescent sensing profiles based on anion-responsive lanthanide(iii)
 quinolinecarboxylate materials: solid-state structures, photophysical
 properties, and anionic species recognition
;
_journal_name_full 'Journal of Materials Chemistry C'
_journal_page_first 2003
_journal_page_last 2015
_journal_paper_doi 10.1039/C4TC02369B
_journal_volume 3
_journal_year 2015
_chemical_formula_moiety 'C54 H48 N3 O9 Sm'
_chemical_formula_sum 'C54 H48 N3 O9 Sm'
_chemical_formula_weight 1033.30
_space_group_IT_number 2
_space_group_name_Hall '-P 1'
_space_group_name_H-M_alt 'P -1'
_symmetry_cell_setting triclinic
_symmetry_space_group_name_H-M 'P -1'
_atom_sites_solution_hydrogens geom
_atom_sites_solution_primary direct
_atom_sites_solution_secondary difmap
_cell_angle_alpha 87.217(3)
_cell_angle_beta 74.158(2)
_cell_angle_gamma 83.990(2)
_cell_formula_units_Z 2
_cell_length_a 11.9586(3)
_cell_length_b 12.8019(4)
_cell_length_c 15.9246(5)
_cell_measurement_reflns_used 9566
_cell_measurement_temperature 100.0(3)
_cell_measurement_theta_max 73.4790
_cell_measurement_theta_min 4.1410
_cell_volume 2331.94(12)
_computing_structure_refinement 'SHELXL-97 (Sheldrick, 1997)'
_computing_structure_solution 'SHELXS-97 (Sheldrick, 1990)'
_diffrn_ambient_temperature 100.0(3)
_diffrn_measured_fraction_theta_full 0.971
_diffrn_measured_fraction_theta_max 0.971
_diffrn_measurement_device_type 'SuperNova, Dual, Cu at zero, Atlas'
_diffrn_measurement_method \w
_diffrn_radiation_monochromator mirror
_diffrn_radiation_source 'SuperNova (Cu) X-ray Source'
_diffrn_radiation_type CuK\a
_diffrn_radiation_wavelength 1.54178
_diffrn_reflns_av_R_equivalents 0.0349
_diffrn_reflns_av_sigmaI/netI 0.0510
_diffrn_reflns_limit_h_max 11
_diffrn_reflns_limit_h_min -14
_diffrn_reflns_limit_k_max 15
_diffrn_reflns_limit_k_min -14
_diffrn_reflns_limit_l_max 19
_diffrn_reflns_limit_l_min -19
_diffrn_reflns_number 17869
_diffrn_reflns_theta_full 73.54
_diffrn_reflns_theta_max 73.54
_diffrn_reflns_theta_min 3.47
_exptl_absorpt_coefficient_mu 9.961
_exptl_absorpt_correction_T_max 1.00000
_exptl_absorpt_correction_T_min 0.52148
_exptl_absorpt_correction_type multi-scan
_exptl_absorpt_process_details
;
CrysAlisPro, Agilent Technologies,
Version 1.171.36.28 (release 01-02-2013 CrysAlis171 .NET)
(compiled Feb  1 2013,16:14:44)
Empirical absorption correction using spherical harmonics,
 implemented in SCALE3 ABSPACK scaling algorithm.
;
_exptl_crystal_colour Yellow
_exptl_crystal_density_diffrn 1.472
_exptl_crystal_density_method 'not measured'
_exptl_crystal_description Prism
_exptl_crystal_F_000 1054
_exptl_crystal_size_max 0.2000
_exptl_crystal_size_mid 0.1000
_exptl_crystal_size_min 0.1000
_refine_diff_density_max 1.011
_refine_diff_density_min -0.863
_refine_diff_density_rms 0.082
_refine_ls_extinction_method none
_refine_ls_goodness_of_fit_ref 1.063
_refine_ls_hydrogen_treatment mixed
_refine_ls_matrix_type full
_refine_ls_number_parameters 614
_refine_ls_number_reflns 9112
_refine_ls_number_restraints 2
_refine_ls_restrained_S_all 1.062
_refine_ls_R_factor_all 0.0406
_refine_ls_R_factor_gt 0.0341
_refine_ls_shift/su_max 0.003
_refine_ls_shift/su_mean 0.000
_refine_ls_structure_factor_coef Fsqd
_refine_ls_weighting_details 'calc w=1/[\s^2^(Fo^2^)+(0.0464P)^2^+0.4445P] where P=(Fo^2^+2Fc^2^)/3'
_refine_ls_weighting_scheme calc
_refine_ls_wR_factor_gt 0.0866
_refine_ls_wR_factor_ref 0.0905
_reflns_number_gt 8157
_reflns_number_total 9112
_reflns_threshold_expression >2sigma(I)
_cod_data_source_file 1000003.cif
_cod_data_source_block PCOD1000003
_cod_original_cell_volume 2331.95(12)
_cod_original_sg_symbol_H-M P-1
_cod_database_code 7234115

loop_
_symmetry_equiv_pos_as_xyz
'x, y, z'
'-x, -y, -z'

loop_
_atom_site_label
_atom_site_type_symbol
_atom_site_fract_x
_atom_site_fract_y
_atom_site_fract_z
_atom_site_U_iso_or_equiv
_atom_site_adp_type
_atom_site_occupancy
_atom_site_symmetry_multiplicity
_atom_site_calc_flag
_atom_site_refinement_flags
_atom_site_disorder_assembly
_atom_site_disorder_group
Sm1 Sm 0.905347(15) -0.027007(15) 0.124957(11) 0.01624(6) Uani 1 1 d . . .
O2 O 0.8973(2) 0.0996(2) 0.24318(16) 0.0277(6) Uani 1 1 d . . .
O5 O 0.7842(2) 0.00408(19) 0.02492(15) 0.0202(5) Uani 1 1 d . . .
O8 O 0.7237(2) -0.1056(2) 0.19027(16) 0.0222(5) Uani 1 1 d D . .
O4 O 1.0111(2) -0.10693(19) -0.02569(15) 0.0197(5) Uani 1 1 d . . .
O3 O 0.9443(2) -0.2164(2) 0.08238(16) 0.0284(6) Uani 1 1 d . . .
O7 O 0.9412(3) -0.1402(2) 0.24958(18) 0.0327(6) Uani 1 1 d D . .
O6 O 0.8896(2) 0.0437(2) -0.11135(16) 0.0231(5) Uani 1 1 d . . .
O1 O 0.7649(2) 0.1286(2) 0.17049(17) 0.0268(6) Uani 1 1 d . . .
N3 N 0.4817(2) 0.0835(2) -0.14058(18) 0.0187(6) Uani 1 1 d . . .
N2 N 1.0203(3) -0.4489(2) -0.1751(2) 0.0235(6) Uani 1 1 d . . .
C17 C 0.9887(3) -0.1981(3) 0.0029(2) 0.0197(7) Uani 1 1 d . . .
C49 C 1.0113(4) -0.1166(4) 0.3050(3) 0.0361(10) Uani 1 1 d . . .
H49A H 1.0556 -0.0560 0.2805 0.043 Uiso 1 1 calc R . .
H49B H 1.0679 -0.1777 0.3089 0.043 Uiso 1 1 calc R . .
C33 C 0.7951(3) 0.0352(3) -0.0525(2) 0.0184(7) Uani 1 1 d . . .
C27 C 0.8827(3) -0.3492(3) -0.2420(2) 0.0247(8) Uani 1 1 d . . .
C20 C 1.1448(3) -0.3958(3) 0.0073(2) 0.0242(8) Uani 1 1 d . . .
H20 H 1.1411 -0.3433 0.0483 0.029 Uiso 1 1 calc R . .
C3 C 0.7665(4) 0.2760(3) 0.3620(2) 0.0291(8) Uani 1 1 d . . .
C51 C 0.7009(3) -0.2025(3) 0.2393(2) 0.0277(8) Uani 1 1 d . . .
H51A H 0.7753 -0.2476 0.2322 0.033 Uiso 1 1 calc R . .
H51B H 0.6486 -0.2403 0.2155 0.033 Uiso 1 1 calc R . .
C45 C 0.5037(3) -0.0993(3) -0.3674(3) 0.0305(9) Uani 1 1 d . . .
H45 H 0.4486 -0.1448 -0.3734 0.037 Uiso 1 1 calc R . .
C32 C 0.8664(4) -0.2546(3) -0.2863(3) 0.0313(9) Uani 1 1 d . . .
H32 H 0.9061 -0.1965 -0.2792 0.038 Uiso 1 1 calc R . .
C52 C 0.6448(4) -0.1837(3) 0.3359(3) 0.0343(9) Uani 1 1 d . . .
H52A H 0.6918 -0.1394 0.3582 0.052 Uiso 1 1 calc R . .
H52B H 0.6404 -0.2511 0.3679 0.052 Uiso 1 1 calc R . .
H52C H 0.5659 -0.1484 0.3438 0.052 Uiso 1 1 calc R . .
C47 C 0.6656(4) 0.0001(4) -0.4328(3) 0.0356(10) Uani 1 1 d . . .
H47 H 0.7203 0.0242 -0.4833 0.043 Uiso 1 1 calc R . .
C40 C 0.4815(3) 0.1255(3) -0.0627(2) 0.0176(7) Uani 1 1 d . . .
C29 C 0.7489(4) -0.4234(4) -0.3067(3) 0.0364(10) Uani 1 1 d . . .
H29 H 0.7082 -0.4808 -0.3136 0.044 Uiso 1 1 calc R . .
C28 C 0.8234(3) -0.4341(3) -0.2528(3) 0.0309(9) Uani 1 1 d . . .
H28 H 0.8340 -0.4991 -0.2232 0.037 Uiso 1 1 calc R . .
C4 C 0.8363(4) 0.2136(3) 0.4076(3) 0.0340(9) Uani 1 1 d . . .
H4 H 0.8812 0.1520 0.3817 0.041 Uiso 1 1 calc R . .
C9 C 0.6857(3) 0.3221(3) 0.2406(2) 0.0264(8) Uani 1 1 d . . .
H9 H 0.6772 0.3079 0.1848 0.032 Uiso 1 1 calc R . .
C13 C 0.4639(4) 0.5510(4) 0.1285(3) 0.0431(11) Uani 1 1 d . . .
H13 H 0.4505 0.5388 0.0738 0.052 Uiso 1 1 calc R . .
C12 C 0.5326(4) 0.4769(3) 0.1640(3) 0.0356(10) Uani 1 1 d . . .
H12 H 0.5664 0.4148 0.1329 0.043 Uiso 1 1 calc R . .
C37 C 0.4723(3) 0.2186(3) 0.0946(2) 0.0233(7) Uani 1 1 d . . .
H37 H 0.4685 0.2507 0.1480 0.028 Uiso 1 1 calc R . .
C46 C 0.5857(4) -0.0665(4) -0.4407(3) 0.0367(10) Uani 1 1 d . . .
H46 H 0.5870 -0.0900 -0.4967 0.044 Uiso 1 1 calc R . .
C8 C 0.7005(4) 0.3683(4) 0.4018(3) 0.0365(10) Uani 1 1 d . . .
C16 C 0.5026(4) 0.5849(3) 0.2880(3) 0.0414(11) Uani 1 1 d . . .
H16 H 0.5154 0.5974 0.3428 0.050 Uiso 1 1 calc R . .
C19 C 1.0787(3) -0.3793(3) -0.0544(2) 0.0212(7) Uani 1 1 d . . .
C30 C 0.7338(4) -0.3286(4) -0.3506(3) 0.0429(11) Uani 1 1 d . . .
H30 H 0.6830 -0.3216 -0.3875 0.052 Uiso 1 1 calc R . .
C5 C 0.8397(5) 0.2415(4) 0.4892(3) 0.0460(12) Uani 1 1 d . . .
H5 H 0.8876 0.1996 0.5191 0.055 Uiso 1 1 calc R . .
C38 C 0.3730(3) 0.2285(3) 0.0617(2) 0.0220(7) Uani 1 1 d . . .
H38 H 0.3033 0.2677 0.0927 0.026 Uiso 1 1 calc R . .
C26 C 0.9567(3) -0.3584(3) -0.1802(2) 0.0223(7) Uani 1 1 d . . .
C15 C 0.4343(4) 0.6588(4) 0.2524(4) 0.0505(13) Uani 1 1 d . . .
H15 H 0.4006 0.7212 0.2831 0.061 Uiso 1 1 calc R . .
C14 C 0.4148(4) 0.6426(4) 0.1727(4) 0.0497(13) Uani 1 1 d . . .
H14 H 0.3683 0.6936 0.1484 0.060 Uiso 1 1 calc R . .
C42 C 0.5817(3) 0.0385(3) -0.1897(2) 0.0180(7) Uani 1 1 d . . .
C35 C 0.5811(3) 0.1155(3) -0.0298(2) 0.0177(7) Uani 1 1 d . . .
C25 C 0.9519(3) -0.2732(3) -0.1251(2) 0.0206(7) Uani 1 1 d . . .
H25 H 0.9091 -0.2083 -0.1328 0.025 Uiso 1 1 calc R . .
C34 C 0.6857(3) 0.0606(3) -0.0822(2) 0.0185(7) Uani 1 1 d . . .
C31 C 0.7925(4) -0.2446(4) -0.3406(3) 0.0426(11) Uani 1 1 d . . .
H31 H 0.7823 -0.1801 -0.3709 0.051 Uiso 1 1 calc R . .
C36 C 0.5739(3) 0.1632(3) 0.0504(2) 0.0206(7) Uani 1 1 d . . .
H36 H 0.6397 0.1567 0.0735 0.025 Uiso 1 1 calc R . .
C21 C 1.2145(3) -0.4884(3) 0.0073(3) 0.0277(8) Uani 1 1 d . . .
H21 H 1.2590 -0.4998 0.0486 0.033 Uiso 1 1 calc R . .
C7 C 0.7032(5) 0.3943(4) 0.4865(3) 0.0507(13) Uani 1 1 d . . .
H7 H 0.6572 0.4545 0.5141 0.061 Uiso 1 1 calc R . .
N1 N 0.6320(3) 0.4354(3) 0.3632(2) 0.0378(9) Uani 1 1 d . . .
C6 C 0.7721(5) 0.3324(4) 0.5286(3) 0.0538(14) Uani 1 1 d . . .
H6 H 0.7747 0.3508 0.5850 0.065 Uiso 1 1 calc R . .
C22 C 1.2200(3) -0.5663(3) -0.0535(3) 0.0299(9) Uani 1 1 d . . .
H22 H 1.2688 -0.6297 -0.0528 0.036 Uiso 1 1 calc R . .
C1 C 0.8103(3) 0.1541(3) 0.2281(2) 0.0231(8) Uani 1 1 d . . .
C50 C 0.9328(6) -0.0913(5) 0.3946(4) 0.0676(17) Uani 1 1 d . . .
H50A H 0.8652 -0.0438 0.3891 0.101 Uiso 1 1 calc R . .
H50B H 0.9761 -0.0573 0.4280 0.101 Uiso 1 1 calc R . .
H50C H 0.9060 -0.1562 0.4249 0.101 Uiso 1 1 calc R . .
C43 C 0.5833(3) 0.0000(3) -0.2769(2) 0.0219(7) Uani 1 1 d . . .
C23 C 1.1568(3) -0.5526(3) -0.1133(3) 0.0261(8) Uani 1 1 d . . .
H23 H 1.1614 -0.6062 -0.1536 0.031 Uiso 1 1 calc R . .
C2 C 0.7553(3) 0.2530(3) 0.2774(2) 0.0242(8) Uani 1 1 d . . .
C24 C 1.0841(3) -0.4584(3) -0.1152(2) 0.0219(7) Uani 1 1 d . . .
C11 C 0.5529(3) 0.4920(3) 0.2443(3) 0.0318(9) Uani 1 1 d . . .
C10 C 0.6260(3) 0.4147(3) 0.2840(3) 0.0297(9) Uani 1 1 d . . .
C18 C 1.0084(3) -0.2845(3) -0.0614(2) 0.0189(7) Uani 1 1 d . . .
C41 C 0.6850(3) 0.0264(3) -0.1622(2) 0.0204(7) Uani 1 1 d . . .
H41 H 0.7548 -0.0059 -0.1996 0.024 Uiso 1 1 calc R . .
C39 C 0.3772(3) 0.1815(3) -0.0149(2) 0.0198(7) Uani 1 1 d . . .
H39 H 0.3097 0.1866 -0.0358 0.024 Uiso 1 1 calc R . .
C44 C 0.5011(3) -0.0660(3) -0.2849(2) 0.0240(8) Uani 1 1 d . . .
H44 H 0.4442 -0.0880 -0.2348 0.029 Uiso 1 1 calc R . .
C48 C 0.6658(3) 0.0322(3) -0.3501(2) 0.0277(8) Uani 1 1 d . . .
H48 H 0.7225 0.0760 -0.3442 0.033 Uiso 1 1 calc R . .
O9 O 0.0454(3) 0.3589(3) 0.7267(2) 0.0431(8) Uani 1 1 d . . .
H9A H 0.0291 0.4099 0.7606 0.052 Uiso 1 1 calc R . .
C54 C 0.0571(6) 0.4270(6) 0.5811(4) 0.084(2) Uani 1 1 d . . .
H54A H -0.0036 0.3810 0.5816 0.126 Uiso 1 1 calc R . .
H54B H 0.1128 0.4270 0.5231 0.126 Uiso 1 1 calc R . .
H54C H 0.0211 0.4987 0.5950 0.126 Uiso 1 1 calc R . .
C53 C 0.1175(5) 0.3894(5) 0.6452(3) 0.0551(14) Uani 1 1 d . . .
H53A H 0.1733 0.3286 0.6211 0.066 Uiso 1 1 calc R . .
H53B H 0.1635 0.4455 0.6549 0.066 Uiso 1 1 calc R . .
H8O H 0.662(3) -0.085(4) 0.175(3) 0.066 Uiso 1 1 d D . .
H7O H 0.936(5) -0.2056(17) 0.257(4) 0.066 Uiso 1 1 d D . .

loop_
_atom_site_aniso_label
_atom_site_aniso_U_11
_atom_site_aniso_U_22
_atom_site_aniso_U_33
_atom_site_aniso_U_23
_atom_site_aniso_U_13
_atom_site_aniso_U_12
Sm1 0.01485(10) 0.02228(10) 0.01311(9) -0.00127(6) -0.00715(7) 0.00093(6)
O2 0.0285(14) 0.0361(15) 0.0207(13) -0.0049(11) -0.0113(11) 0.0011(12)
O5 0.0189(12) 0.0289(13) 0.0151(12) 0.0017(10) -0.0100(10) 0.0006(10)
O8 0.0194(12) 0.0275(13) 0.0218(13) 0.0051(10) -0.0100(10) -0.0023(10)
O4 0.0238(12) 0.0193(12) 0.0173(12) -0.0012(9) -0.0078(10) -0.0019(10)
O3 0.0379(15) 0.0227(13) 0.0200(13) -0.0010(10) -0.0013(11) 0.0013(11)
O7 0.0354(15) 0.0447(17) 0.0247(14) 0.0105(13) -0.0178(12) -0.0138(13)
O6 0.0189(12) 0.0319(14) 0.0193(12) 0.0020(10) -0.0081(10) 0.0008(10)
O1 0.0250(13) 0.0307(14) 0.0271(14) -0.0102(11) -0.0124(11) 0.0045(11)
N3 0.0190(14) 0.0230(15) 0.0172(14) 0.0010(12) -0.0109(12) -0.0012(11)
N2 0.0228(15) 0.0246(16) 0.0216(16) -0.0038(13) -0.0041(12) 0.0010(12)
C17 0.0140(16) 0.0235(17) 0.0205(17) 0.0000(14) -0.0046(13) 0.0024(13)
C49 0.038(2) 0.047(3) 0.031(2) 0.0033(19) -0.0205(19) -0.007(2)
C33 0.0166(17) 0.0214(17) 0.0179(17) -0.0028(13) -0.0068(13) 0.0014(13)
C27 0.0213(18) 0.0294(19) 0.0211(18) -0.0068(15) -0.0028(14) 0.0029(15)
C20 0.0249(19) 0.0243(18) 0.0230(18) -0.0008(15) -0.0066(15) -0.0001(15)
C3 0.033(2) 0.036(2) 0.0186(19) -0.0036(16) -0.0039(16) -0.0077(17)
C51 0.030(2) 0.029(2) 0.027(2) 0.0029(16) -0.0124(16) -0.0039(16)
C45 0.030(2) 0.038(2) 0.027(2) -0.0081(17) -0.0164(17) 0.0072(17)
C32 0.033(2) 0.033(2) 0.029(2) -0.0036(17) -0.0103(17) 0.0024(17)
C52 0.035(2) 0.040(2) 0.026(2) 0.0019(18) -0.0079(17) 0.0016(18)
C47 0.037(2) 0.047(3) 0.0183(19) 0.0007(18) -0.0050(17) 0.0072(19)
C40 0.0194(17) 0.0175(16) 0.0178(17) 0.0000(13) -0.0093(14) 0.0011(13)
C29 0.030(2) 0.045(3) 0.037(2) -0.013(2) -0.0121(18) -0.0031(19)
C28 0.027(2) 0.034(2) 0.030(2) -0.0077(17) -0.0068(17) 0.0008(17)
C4 0.043(2) 0.036(2) 0.024(2) -0.0033(17) -0.0082(18) -0.0062(19)
C9 0.0255(19) 0.032(2) 0.0195(18) -0.0053(15) -0.0009(15) -0.0046(16)
C13 0.032(2) 0.048(3) 0.044(3) 0.012(2) -0.004(2) -0.005(2)
C12 0.027(2) 0.035(2) 0.040(2) 0.0029(19) -0.0028(18) 0.0019(17)
C37 0.0256(19) 0.0265(19) 0.0196(18) -0.0023(14) -0.0099(15) 0.0001(15)
C46 0.042(2) 0.051(3) 0.0187(19) -0.0101(18) -0.0148(18) 0.010(2)
C8 0.046(3) 0.037(2) 0.025(2) -0.0083(18) -0.0057(19) -0.001(2)
C16 0.034(2) 0.029(2) 0.058(3) -0.008(2) -0.005(2) -0.0031(18)
C19 0.0195(17) 0.0190(17) 0.0225(18) 0.0001(14) -0.0021(14) 0.0005(14)
C30 0.037(2) 0.056(3) 0.041(3) -0.015(2) -0.021(2) 0.008(2)
C5 0.061(3) 0.055(3) 0.025(2) -0.004(2) -0.015(2) -0.008(2)
C38 0.0187(17) 0.0221(17) 0.0241(18) -0.0029(14) -0.0056(14) 0.0043(14)
C26 0.0201(17) 0.0257(18) 0.0198(17) -0.0014(14) -0.0039(14) -0.0001(14)
C15 0.037(3) 0.029(2) 0.080(4) -0.007(2) -0.006(3) 0.0011(19)
C14 0.033(2) 0.036(3) 0.073(4) 0.016(2) -0.007(2) -0.004(2)
C42 0.0142(16) 0.0236(17) 0.0176(17) 0.0004(13) -0.0080(13) 0.0011(13)
C35 0.0188(17) 0.0194(16) 0.0156(16) 0.0028(13) -0.0071(13) -0.0002(13)
C25 0.0217(18) 0.0190(17) 0.0193(17) 0.0001(13) -0.0043(14) 0.0019(13)
C34 0.0194(17) 0.0213(17) 0.0174(17) 0.0042(13) -0.0106(14) -0.0010(13)
C31 0.052(3) 0.042(3) 0.037(2) -0.003(2) -0.023(2) 0.011(2)
C36 0.0173(17) 0.0276(18) 0.0198(17) -0.0015(14) -0.0114(14) 0.0020(14)
C21 0.0203(18) 0.033(2) 0.030(2) 0.0055(16) -0.0106(16) 0.0015(15)
C7 0.077(4) 0.045(3) 0.027(2) -0.016(2) -0.008(2) 0.004(3)
N1 0.047(2) 0.0334(19) 0.0285(19) -0.0078(15) -0.0018(16) -0.0018(16)
C6 0.082(4) 0.060(3) 0.022(2) -0.014(2) -0.017(2) -0.003(3)
C22 0.027(2) 0.0222(19) 0.039(2) 0.0046(16) -0.0083(17) 0.0034(15)
C1 0.0219(18) 0.0286(19) 0.0166(17) -0.0028(14) -0.0006(14) -0.0037(15)
C50 0.093(5) 0.064(4) 0.046(3) -0.003(3) -0.020(3) -0.005(3)
C43 0.0187(17) 0.0281(19) 0.0201(18) -0.0015(14) -0.0100(14) 0.0061(14)
C23 0.0256(19) 0.0195(18) 0.031(2) -0.0014(15) -0.0050(16) 0.0011(15)
C2 0.0244(19) 0.0288(19) 0.0189(18) -0.0041(15) -0.0033(15) -0.0052(15)
C24 0.0219(18) 0.0199(18) 0.0225(18) -0.0003(14) -0.0044(15) -0.0005(14)
C11 0.027(2) 0.027(2) 0.036(2) 0.0002(17) 0.0022(17) -0.0055(16)
C10 0.027(2) 0.029(2) 0.028(2) -0.0045(16) 0.0019(16) -0.0035(16)
C18 0.0180(17) 0.0199(17) 0.0170(17) -0.0002(13) -0.0024(13) 0.0009(13)
C41 0.0217(18) 0.0218(17) 0.0178(17) 0.0005(13) -0.0068(14) 0.0012(14)
C39 0.0165(17) 0.0228(17) 0.0216(18) 0.0012(14) -0.0090(14) 0.0015(13)
C44 0.0217(18) 0.031(2) 0.0207(18) -0.0031(15) -0.0107(15) 0.0046(15)
C48 0.0233(19) 0.037(2) 0.0240(19) 0.0002(16) -0.0106(15) 0.0024(16)
O9 0.057(2) 0.0394(18) 0.0330(17) -0.0110(14) -0.0151(15) 0.0104(15)
C54 0.073(4) 0.114(6) 0.054(4) 0.031(4) -0.013(3) 0.015(4)
C53 0.050(3) 0.068(4) 0.048(3) 0.012(3) -0.017(2) -0.004(3)

loop_
_atom_type_symbol
_atom_type_description
_atom_type_scat_dispersion_real
_atom_type_scat_dispersion_imag
_atom_type_scat_source
C C 0.0181 0.0091 'International Tables Vol C Tables 4.2.6.8 and 6.1.1.4'
N N 0.0311 0.0180 'International Tables Vol C Tables 4.2.6.8 and 6.1.1.4'
O O 0.0492 0.0322 'International Tables Vol C Tables 4.2.6.8 and 6.1.1.4'
Sm Sm -5.3236 12.2178 'International Tables Vol C Tables 4.2.6.8 and 6.1.1.4'
H H 0.0000 0.0000 'International Tables Vol C Tables 4.2.6.8 and 6.1.1.4'

loop_
_geom_angle_atom_site_label_1
_geom_angle_atom_site_label_2
_geom_angle_atom_site_label_3
_geom_angle
_geom_angle_site_symmetry_1
_geom_angle_site_symmetry_3
O4 Sm1 O6 72.35(8) 2_755 2_755
O4 Sm1 O5 74.28(8) 2_755 .
O6 Sm1 O5 135.43(8) 2_755 .
O4 Sm1 O8 143.27(8) 2_755 .
O6 Sm1 O8 144.22(8) 2_755 .
O5 Sm1 O8 72.43(8) . .
O4 Sm1 O1 76.93(9) 2_755 .
O6 Sm1 O1 127.57(9) 2_755 .
O5 Sm1 O1 70.44(8) . .
O8 Sm1 O1 77.70(9) . .
O4 Sm1 O7 140.98(8) 2_755 .
O6 Sm1 O7 72.02(9) 2_755 .
O5 Sm1 O7 144.51(9) . .
O8 Sm1 O7 74.33(9) . .
O1 Sm1 O7 113.92(9) . .
O4 Sm1 O3 120.63(8) 2_755 .
O6 Sm1 O3 83.07(9) 2_755 .
O5 Sm1 O3 89.36(9) . .
O8 Sm1 O3 74.16(9) . .
O1 Sm1 O3 149.29(9) . .
O7 Sm1 O3 69.79(9) . .
O4 Sm1 O2 85.74(8) 2_755 .
O6 Sm1 O2 83.73(8) 2_755 .
O5 Sm1 O2 122.23(8) . .
O8 Sm1 O2 99.14(9) . .
O1 Sm1 O2 52.23(8) . .
O7 Sm1 O2 75.06(9) . .
O3 Sm1 O2 144.74(9) . .
O4 Sm1 O4 70.10(9) 2_755 .
O6 Sm1 O4 72.09(8) 2_755 .
O5 Sm1 O4 69.28(8) . .
O8 Sm1 O4 111.05(8) . .
O1 Sm1 O4 133.20(8) . .
O7 Sm1 O4 112.64(9) . .
O3 Sm1 O4 50.91(8) . .
O2 Sm1 O4 149.81(8) . .
O4 Sm1 C1 80.01(9) 2_755 .
O6 Sm1 C1 106.09(10) 2_755 .
O5 Sm1 C1 96.20(9) . .
O8 Sm1 C1 88.54(9) . .
O1 Sm1 C1 26.01(9) . .
O7 Sm1 C1 95.02(10) . .
O3 Sm1 C1 159.33(9) . .
O2 Sm1 C1 26.23(9) . .
O4 Sm1 C1 149.24(9) . .
O4 Sm1 C17 95.73(9) 2_755 .
O6 Sm1 C17 78.12(9) 2_755 .
O5 Sm1 C17 76.71(9) . .
O8 Sm1 C17 91.37(9) . .
O1 Sm1 C17 147.12(9) . .
O7 Sm1 C17 92.10(10) . .
O3 Sm1 C17 25.37(9) . .
O2 Sm1 C17 160.37(9) . .
O4 Sm1 C17 25.67(9) . .
C1 Sm1 C17 172.57(10) . .
O4 Sm1 Sm1 36.74(6) 2_755 2_755
O6 Sm1 Sm1 68.10(6) 2_755 2_755
O5 Sm1 Sm1 67.45(6) . 2_755
O8 Sm1 Sm1 134.20(6) . 2_755
O1 Sm1 Sm1 107.66(6) . 2_755
O7 Sm1 Sm1 134.36(7) . 2_755
O3 Sm1 Sm1 84.07(6) . 2_755
O2 Sm1 Sm1 120.43(6) . 2_755
O4 Sm1 Sm1 33.35(5) . 2_755
C1 Sm1 Sm1 116.44(7) . 2_755
C17 Sm1 Sm1 59.00(7) . 2_755
C1 O2 Sm1 92.0(2) . .
C33 O5 Sm1 137.9(2) . .
C51 O8 Sm1 131.3(2) . .
C51 O8 H8O 106(4) . .
Sm1 O8 H8O 121(4) . .
C17 O4 Sm1 158.4(2) . 2_755
C17 O4 Sm1 91.5(2) . .
Sm1 O4 Sm1 109.90(9) 2_755 .
C17 O3 Sm1 95.4(2) . .
C49 O7 Sm1 125.5(2) . .
C49 O7 H7O 104(4) . .
Sm1 O7 H7O 127(4) . .
C33 O6 Sm1 138.5(2) . 2_755
C1 O1 Sm1 94.6(2) . .
C42 N3 C40 118.2(3) . .
C26 N2 C24 118.0(3) . .
O3 C17 O4 121.6(3) . .
O3 C17 C18 119.8(3) . .
O4 C17 C18 118.5(3) . .
O3 C17 Sm1 59.22(18) . .
O4 C17 Sm1 62.86(18) . .
C18 C17 Sm1 169.2(2) . .
O7 C49 C50 109.0(4) . .
O7 C49 H49A 109.9 . .
C50 C49 H49A 109.9 . .
O7 C49 H49B 109.9 . .
C50 C49 H49B 109.9 . .
H49A C49 H49B 108.3 . .
O5 C33 O6 127.0(3) . .
O5 C33 C34 118.0(3) . .
O6 C33 C34 114.9(3) . .
C32 C27 C28 119.2(4) . .
C32 C27 C26 120.6(4) . .
C28 C27 C26 120.2(4) . .
C21 C20 C19 119.5(3) . .
C21 C20 H20 120.2 . .
C19 C20 H20 120.2 . .
C4 C3 C8 118.8(4) . .
C4 C3 C2 124.9(4) . .
C8 C3 C2 116.3(4) . .
O8 C51 C52 112.0(3) . .
O8 C51 H51A 109.2 . .
C52 C51 H51A 109.2 . .
O8 C51 H51B 109.2 . .
C52 C51 H51B 109.2 . .
H51A C51 H51B 107.9 . .
C46 C45 C44 120.5(4) . .
C46 C45 H45 119.7 . .
C44 C45 H45 119.7 . .
C31 C32 C27 120.5(4) . .
C31 C32 H32 119.8 . .
C27 C32 H32 119.8 . .
C51 C52 H52A 109.5 . .
C51 C52 H52B 109.5 . .
H52A C52 H52B 109.5 . .
C51 C52 H52C 109.5 . .
H52A C52 H52C 109.5 . .
H52B C52 H52C 109.5 . .
C46 C47 C48 119.9(4) . .
C46 C47 H47 120.1 . .
C48 C47 H47 120.1 . .
N3 C40 C39 117.7(3) . .
N3 C40 C35 122.8(3) . .
C39 C40 C35 119.5(3) . .
C28 C29 C30 120.1(4) . .
C28 C29 H29 119.9 . .
C30 C29 H29 119.9 . .
C29 C28 C27 120.0(4) . .
C29 C28 H28 120.0 . .
C27 C28 H28 120.0 . .
C5 C4 C3 120.5(4) . .
C5 C4 H4 119.8 . .
C3 C4 H4 119.8 . .
C2 C9 C10 121.5(4) . .
C2 C9 H9 119.2 . .
C10 C9 H9 119.2 . .
C14 C13 C12 120.2(5) . .
C14 C13 H13 119.9 . .
C12 C13 H13 119.9 . .
C11 C12 C13 121.3(4) . .
C11 C12 H12 119.4 . .
C13 C12 H12 119.4 . .
C36 C37 C38 120.8(3) . .
C36 C37 H37 119.6 . .
C38 C37 H37 119.6 . .
C47 C46 C45 120.2(4) . .
C47 C46 H46 119.9 . .
C45 C46 H46 119.9 . .
N1 C8 C7 116.4(4) . .
N1 C8 C3 123.8(4) . .
C7 C8 C3 119.8(4) . .
C15 C16 C11 120.9(5) . .
C15 C16 H16 119.5 . .
C11 C16 H16 119.5 . .
C20 C19 C24 119.9(3) . .
C20 C19 C18 123.2(3) . .
C24 C19 C18 116.9(3) . .
C31 C30 C29 120.2(4) . .
C31 C30 H30 119.9 . .
C29 C30 H30 119.9 . .
C4 C5 C6 120.1(5) . .
C4 C5 H5 119.9 . .
C6 C5 H5 119.9 . .
C39 C38 C37 120.1(3) . .
C39 C38 H38 120.0 . .
C37 C38 H38 120.0 . .
N2 C26 C25 122.3(3) . .
N2 C26 C27 118.4(3) . .
C25 C26 C27 119.2(3) . .
C14 C15 C16 120.6(5) . .
C14 C15 H15 119.7 . .
C16 C15 H15 119.7 . .
C15 C14 C13 119.3(5) . .
C15 C14 H14 120.4 . .
C13 C14 H14 120.4 . .
N3 C42 C41 122.4(3) . .
N3 C42 C43 118.0(3) . .
C41 C42 C43 119.6(3) . .
C40 C35 C36 119.1(3) . .
C40 C35 C34 117.3(3) . .
C36 C35 C34 123.6(3) . .
C18 C25 C26 120.0(3) . .
C18 C25 H25 120.0 . .
C26 C25 H25 120.0 . .
C41 C34 C35 118.3(3) . .
C41 C34 C33 118.2(3) . .
C35 C34 C33 123.4(3) . .
C30 C31 C32 120.0(4) . .
C30 C31 H31 120.0 . .
C32 C31 H31 120.0 . .
C37 C36 C35 120.1(3) . .
C37 C36 H36 119.9 . .
C35 C36 H36 119.9 . .
C20 C21 C22 120.3(4) . .
C20 C21 H21 119.8 . .
C22 C21 H21 119.8 . .
C6 C7 C8 119.8(5) . .
C6 C7 H7 120.1 . .
C8 C7 H7 120.1 . .
C10 N1 C8 118.9(4) . .
C7 C6 C5 120.9(4) . .
C7 C6 H6 119.5 . .
C5 C6 H6 119.5 . .
C23 C22 C21 121.3(4) . .
C23 C22 H22 119.3 . .
C21 C22 H22 119.3 . .
O1 C1 O2 121.2(3) . .
O1 C1 C2 116.4(3) . .
O2 C1 C2 122.4(3) . .
O1 C1 Sm1 59.44(18) . .
O2 C1 Sm1 61.78(19) . .
C2 C1 Sm1 175.7(3) . .
C49 C50 H50A 109.5 . .
C49 C50 H50B 109.5 . .
H50A C50 H50B 109.5 . .
C49 C50 H50C 109.5 . .
H50A C50 H50C 109.5 . .
H50B C50 H50C 109.5 . .
C48 C43 C44 120.4(3) . .
C48 C43 C42 119.1(3) . .
C44 C43 C42 120.5(3) . .
C22 C23 C24 119.9(4) . .
C22 C23 H23 120.0 . .
C24 C23 H23 120.0 . .
C9 C2 C3 118.2(4) . .
C9 C2 C1 117.5(3) . .
C3 C2 C1 124.2(4) . .
N2 C24 C23 117.9(3) . .
N2 C24 C19 123.0(3) . .
C23 C24 C19 119.0(3) . .
C12 C11 C16 117.8(4) . .
C12 C11 C10 122.6(4) . .
C16 C11 C10 119.6(4) . .
N1 C10 C9 121.1(4) . .
N1 C10 C11 116.5(4) . .
C9 C10 C11 122.4(4) . .
C25 C18 C19 119.5(3) . .
C25 C18 C17 118.5(3) . .
C19 C18 C17 121.9(3) . .
C34 C41 C42 120.7(3) . .
C34 C41 H41 119.7 . .
C42 C41 H41 119.7 . .
C38 C39 C40 120.4(3) . .
C38 C39 H39 119.8 . .
C40 C39 H39 119.8 . .
C45 C44 C43 119.2(4) . .
C45 C44 H44 120.4 . .
C43 C44 H44 120.4 . .
C43 C48 C47 119.8(4) . .
C43 C48 H48 120.1 . .
C47 C48 H48 120.1 . .
C53 O9 H9A 109.5 . .
C53 C54 H54A 109.5 . .
C53 C54 H54B 109.5 . .
H54A C54 H54B 109.5 . .
C53 C54 H54C 109.5 . .
H54A C54 H54C 109.5 . .
H54B C54 H54C 109.5 . .
O9 C53 C54 115.3(5) . .
O9 C53 H53A 108.4 . .
C54 C53 H53A 108.4 . .
O9 C53 H53B 108.4 . .
C54 C53 H53B 108.4 . .
H53A C53 H53B 107.5 . .

loop_
_geom_bond_atom_site_label_1
_geom_bond_atom_site_label_2
_geom_bond_distance
_geom_bond_site_symmetry_2
Sm1 O4 2.381(2) 2_755
Sm1 O6 2.389(2) 2_755
Sm1 O5 2.423(2) .
Sm1 O8 2.436(2) .
Sm1 O1 2.468(2) .
Sm1 O7 2.505(3) .
Sm1 O3 2.512(3) .
Sm1 O2 2.519(3) .
Sm1 O4 2.591(2) .
Sm1 C1 2.857(4) .
Sm1 C17 2.910(3) .
Sm1 Sm1 4.0723(4) 2_755
O2 C1 1.263(4) .
O5 C33 1.254(4) .
O8 C51 1.443(4) .
O8 H8O 0.856(19) .
O4 C17 1.261(4) .
O4 Sm1 2.381(2) 2_755
O3 C17 1.253(4) .
O7 C49 1.433(5) .
O7 H7O 0.85(2) .
O6 C33 1.267(4) .
O6 Sm1 2.389(2) 2_755
O1 C1 1.257(4) .
N3 C42 1.327(4) .
N3 C40 1.375(4) .
N2 C26 1.330(5) .
N2 C24 1.370(5) .
C17 C18 1.499(5) .
C49 C50 1.507(7) .
C49 H49A 0.9900 .
C49 H49B 0.9900 .
C33 C34 1.508(4) .
C27 C32 1.395(6) .
C27 C28 1.400(6) .
C27 C26 1.485(5) .
C20 C21 1.376(5) .
C20 C19 1.415(5) .
C20 H20 0.9500 .
C3 C4 1.412(6) .
C3 C8 1.424(6) .
C3 C2 1.437(5) .
C51 C52 1.522(5) .
C51 H51A 0.9900 .
C51 H51B 0.9900 .
C45 C46 1.384(6) .
C45 C44 1.391(5) .
C45 H45 0.9500 .
C32 C31 1.389(6) .
C32 H32 0.9500 .
C52 H52A 0.9800 .
C52 H52B 0.9800 .
C52 H52C 0.9800 .
C47 C46 1.379(6) .
C47 C48 1.399(5) .
C47 H47 0.9500 .
C40 C39 1.413(5) .
C40 C35 1.418(5) .
C29 C28 1.389(6) .
C29 C30 1.390(7) .
C29 H29 0.9500 .
C28 H28 0.9500 .
C4 C5 1.376(6) .
C4 H4 0.9500 .
C9 C2 1.373(5) .
C9 C10 1.423(5) .
C9 H9 0.9500 .
C13 C14 1.389(7) .
C13 C12 1.390(6) .
C13 H13 0.9500 .
C12 C11 1.391(6) .
C12 H12 0.9500 .
C37 C36 1.369(5) .
C37 C38 1.415(5) .
C37 H37 0.9500 .
C46 H46 0.9500 .
C8 N1 1.365(6) .
C8 C7 1.414(6) .
C16 C15 1.387(7) .
C16 C11 1.401(6) .
C16 H16 0.9500 .
C19 C24 1.419(5) .
C19 C18 1.420(5) .
C30 C31 1.381(7) .
C30 H30 0.9500 .
C5 C6 1.414(7) .
C5 H5 0.9500 .
C38 C39 1.372(5) .
C38 H38 0.9500 .
C26 C25 1.419(5) .
C15 C14 1.380(8) .
C15 H15 0.9500 .
C14 H14 0.9500 .
C42 C41 1.411(5) .
C42 C43 1.491(5) .
C35 C36 1.420(5) .
C35 C34 1.435(5) .
C25 C18 1.360(5) .
C25 H25 0.9500 .
C34 C41 1.369(5) .
C31 H31 0.9500 .
C36 H36 0.9500 .
C21 C22 1.408(6) .
C21 H21 0.9500 .
C7 C6 1.367(7) .
C7 H7 0.9500 .
N1 C10 1.323(5) .
C6 H6 0.9500 .
C22 C23 1.363(6) .
C22 H22 0.9500 .
C1 C2 1.514(5) .
C50 H50A 0.9800 .
C50 H50B 0.9800 .
C50 H50C 0.9800 .
C43 C48 1.383(5) .
C43 C44 1.396(5) .
C23 C24 1.415(5) .
C23 H23 0.9500 .
C11 C10 1.484(6) .
C41 H41 0.9500 .
C39 H39 0.9500 .
C44 H44 0.9500 .
C48 H48 0.9500 .
O9 C53 1.411(6) .
O9 H9A 0.8400 .
C54 C53 1.442(7) .
C54 H54A 0.9800 .
C54 H54B 0.9800 .
C54 H54C 0.9800 .
C53 H53A 0.9900 .
C53 H53B 0.9900 .
